data_4103042
loop_
_publ_author_name
'Yohsuke Yamamoto'
'Yusuke Hirata'
'Megumi Kodama'
'Torahiko Yamaguchi'
'Shiro Matsukawa'
'Kin-ya Akiba'
'Daisuke Hashizume'
'Fujiko Iwasaki'
'Atsuya Muranaka'
'Masanobu Uchiyama'
'Ping Chen'
'Karl M. Kadish'
'Nagao Kobayashi'

_publ_contact_author 'Prof. Yohsuke Yamamoto'
_publ_contact_author_email yyama@sci.hiroshima-u.ac.jp
_publ_section_title
;
 Synthesis, Reactions, and Electronic Properties of 16 \p-Electron
 Octaisobutyltetraphenylporphyrin
;
_journal_name_full 'Journal of the American Chemical Society'
_journal_page_first 12627
_journal_page_last 12638
_journal_paper_doi 10.1021/ja102817a
_journal_volume 132
_journal_year 2010
_chemical_formula_sum 'C78.5 H97 Cl6.5 N4 Zn2'
_chemical_formula_weight 1457.77
_chemical_name_systematic
; 
 ? 
;
_space_group_IT_number 2
_symmetry_cell_setting triclinic
_symmetry_space_group_name_Hall '-P 1'
_symmetry_space_group_name_H-M 'P -1'
_atom_sites_solution_hydrogens geom
_atom_sites_solution_primary direct
_atom_sites_solution_secondary difmap
_audit_creation_method SHELXL-97
_cell_angle_alpha 99.7682(19)
_cell_angle_beta 97.5856(19)
_cell_angle_gamma 108.6753(18)
_cell_formula_units_Z 2
_cell_length_a 14.2691(10)
_cell_length_b 14.3504(10)
_cell_length_c 20.8703(14)
_cell_measurement_temperature 173
_cell_measurement_theta_max 27.5
_cell_measurement_theta_min 3.0
_cell_volume 3909.6(5)
_computing_cell_refinement 'Rigaku SCXmini'
_computing_data_collection 'Rigaku SCXmini'
_computing_data_reduction 'Rigaku SCXmini'
_computing_structure_refinement 'SHELXL-97 (Sheldrick, 1997)'
_computing_structure_solution 'SHELXS-97 (Sheldrick, 1990)'
_diffrn_ambient_temperature 173
_diffrn_detector_area_resol_mean 5.00
_diffrn_measured_fraction_theta_full 0.995
_diffrn_measured_fraction_theta_max 0.995
_diffrn_measurement_device_type 'Rigaku SCXmini'
_diffrn_measurement_method \w
_diffrn_radiation_monochromator graphite
_diffrn_radiation_source 'fine-focus sealed tube'
_diffrn_radiation_type MoK\a
_diffrn_radiation_wavelength 0.71075
_diffrn_reflns_av_R_equivalents 0.1093
_diffrn_reflns_av_sigmaI/netI 0.1452
_diffrn_reflns_limit_h_max 18
_diffrn_reflns_limit_h_min -18
_diffrn_reflns_limit_k_max 18
_diffrn_reflns_limit_k_min -18
_diffrn_reflns_limit_l_max 27
_diffrn_reflns_limit_l_min -27
_diffrn_reflns_number 40899
_diffrn_reflns_theta_full 27.49
_diffrn_reflns_theta_max 27.49
_diffrn_reflns_theta_min 3.01
_exptl_absorpt_coefficient_mu 0.878
_exptl_absorpt_correction_T_max 0.9173
_exptl_absorpt_correction_T_min 0.6933
_exptl_absorpt_correction_type empirical
_exptl_crystal_colour brown
_exptl_crystal_density_diffrn 1.238
_exptl_crystal_density_method 'not measured'
_exptl_crystal_description plate
_exptl_crystal_F_000 1533
_exptl_crystal_size_max 0.45
_exptl_crystal_size_mid 0.25
_exptl_crystal_size_min 0.10
_refine_diff_density_max 1.050
_refine_diff_density_min -0.949
_refine_diff_density_rms 0.103
_refine_ls_extinction_method none
_refine_ls_goodness_of_fit_ref 1.030
_refine_ls_hydrogen_treatment constr
_refine_ls_matrix_type full
_refine_ls_number_parameters 871
_refine_ls_number_reflns 17856
_refine_ls_number_restraints 0
_refine_ls_restrained_S_all 1.030
_refine_ls_R_factor_all 0.1712
_refine_ls_R_factor_gt 0.0845
_refine_ls_shift/su_max 0.001
_refine_ls_shift/su_mean 0.000
_refine_ls_structure_factor_coef Fsqd
_refine_ls_weighting_details 'calc w=1/[\s^2^(Fo^2^)+(0.1140P)^2^+1.0244P] where P=(Fo^2^+2Fc^2^)/3'
_refine_ls_weighting_scheme calc
_refine_ls_wR_factor_gt 0.2012
_refine_ls_wR_factor_ref 0.2569
_reflns_number_gt 8997
_reflns_number_total 17856
_reflns_threshold_expression >2sigma(I)
_cod_data_source_file ja102817a_si_006.cif
_cod_data_source_block OiBTPPZnClZnCl3
_cod_original_formula_sum 'C78.50 H97 Cl6.50 N4 Zn2'
_cod_database_code 4103042

loop_
_symmetry_equiv_pos_as_xyz
'x, y, z'
'-x, -y, -z'

loop_
_atom_site_label
_atom_site_type_symbol
_atom_site_fract_x
_atom_site_fract_y
_atom_site_fract_z
_atom_site_U_iso_or_equiv
_atom_site_adp_type
_atom_site_occupancy
_atom_site_symmetry_multiplicity
_atom_site_calc_flag
_atom_site_refinement_flags
_atom_site_disorder_assembly
_atom_site_disorder_group
C1 C 0.2361(4) -0.1813(4) 0.8053(2) 0.0304(12) Uani 1 1 d . . .
C2 C 0.2346(4) -0.2269(4) 0.8633(3) 0.0319(12) Uani 1 1 d . B .
C3 C 0.1579(4) -0.2104(4) 0.8915(3) 0.0333(12) Uani 1 1 d . . .
C4 C 0.1118(4) -0.1575(4) 0.8493(2) 0.0327(12) Uani 1 1 d . . .
C5 C 0.0280(4) -0.1335(4) 0.8471(2) 0.0358(13) Uani 1 1 d . . .
C6 C 0.0042(4) -0.0760(4) 0.7985(3) 0.0330(12) Uani 1 1 d . . .
C7 C -0.0913(4) -0.1036(4) 0.7508(3) 0.0337(12) Uani 1 1 d . . .
C8 C -0.0767(4) -0.0318(4) 0.7146(3) 0.0349(13) Uani 1 1 d . . .
C9 C 0.0256(4) 0.0420(4) 0.7427(2) 0.0303(12) Uani 1 1 d . . .
C10 C 0.0750(4) 0.1331(4) 0.7301(3) 0.0332(12) Uani 1 1 d . . .
C11 C 0.1841(4) 0.1854(4) 0.7540(2) 0.0304(12) Uani 1 1 d . . .
C12 C 0.2404(4) 0.2927(4) 0.7774(2) 0.0321(12) Uani 1 1 d . . .
C13 C 0.3398(4) 0.3047(4) 0.7846(2) 0.0324(12) Uani 1 1 d . . .
C14 C 0.3439(4) 0.2034(4) 0.7652(2) 0.0301(12) Uani 1 1 d . . .
C15 C 0.4181(4) 0.1653(4) 0.7541(2) 0.0314(12) Uani 1 1 d . . .
C16 C 0.3932(4) 0.0565(4) 0.7316(2) 0.0303(12) Uani 1 1 d . . .
C17 C 0.4170(4) 0.0069(4) 0.6717(2) 0.0312(12) Uani 1 1 d . . .
C18 C 0.3814(4) -0.0935(4) 0.6693(3) 0.0332(12) Uani 1 1 d . . .
C19 C 0.3381(4) -0.1044(4) 0.7292(2) 0.0310(12) Uani 1 1 d . . .
C20 C 0.2959(4) -0.1873(4) 0.7533(2) 0.0301(11) Uani 1 1 d . . .
C21 C 0.3073(4) -0.2750(5) 0.8864(3) 0.0443(15) Uani 1 1 d . . .
H1 H 0.3278 -0.3063 0.8472 0.053 Uiso 0.50 1 calc PR A 1
H2 H 0.2720 -0.3298 0.9072 0.053 Uiso 0.50 1 calc PR A 1
H3 H 0.2921 -0.3403 0.8550 0.053 Uiso 0.50 1 calc PR A 2
H4 H 0.2969 -0.2893 0.9302 0.053 Uiso 0.50 1 calc PR A 2
C22 C 0.4248(10) -0.2071(12) 0.8929(7) 0.049(3) Uani 0.50 1 d P B 2
H5 H 0.4310 -0.2017 0.8464 0.058 Uiso 0.50 1 calc PR B 2
C23 C 0.4007(10) -0.2052(11) 0.9349(9) 0.059(4) Uani 0.50 1 d P B 1
H6 H 0.3738 -0.1872 0.9753 0.070 Uiso 0.50 1 calc PR B 1
C24 C 0.4551(7) -0.1140(8) 0.9259(8) 0.176(7) Uani 1 1 d . . .
H7 H 0.5108 -0.0792 0.9641 0.264 Uiso 0.50 1 calc PR B 1
H8 H 0.4116 -0.0738 0.9214 0.264 Uiso 0.50 1 calc PR B 1
H9 H 0.4825 -0.1230 0.8855 0.264 Uiso 0.50 1 calc PR B 1
H10 H 0.4203 -0.0768 0.9027 0.264 Uiso 0.50 1 calc PR B 2
H11 H 0.5281 -0.0829 0.9294 0.264 Uiso 0.50 1 calc PR B 2
H12 H 0.4399 -0.1122 0.9704 0.264 Uiso 0.50 1 calc PR B 2
C25 C 0.4610(15) -0.2687(19) 0.9563(13) 0.123(9) Uani 0.50 1 d P B 1
H13 H 0.4148 -0.3326 0.9621 0.184 Uiso 0.50 1 calc PR B 1
H14 H 0.5081 -0.2319 0.9984 0.184 Uiso 0.50 1 calc PR B 1
H15 H 0.4989 -0.2826 0.9223 0.184 Uiso 0.50 1 calc PR B 1
C26 C 0.4901(15) -0.2638(17) 0.9105(10) 0.080(6) Uani 0.50 1 d P B 2
H16 H 0.4614 -0.3330 0.8835 0.120 Uiso 0.50 1 calc PR B 2
H17 H 0.4951 -0.2652 0.9576 0.120 Uiso 0.50 1 calc PR B 2
H18 H 0.5576 -0.2309 0.9022 0.120 Uiso 0.50 1 calc PR B 2
C27 C 0.1317(4) -0.2351(5) 0.9551(3) 0.0470(16) Uani 1 1 d . . .
H19 H 0.1744 -0.2720 0.9714 0.056 Uiso 1 1 calc R . .
H20 H 0.0606 -0.2813 0.9458 0.056 Uiso 1 1 calc R . .
C28 C 0.1444(5) -0.1440(5) 1.0113(3) 0.0509(17) Uani 1 1 d . . .
H21 H 0.1135 -0.0991 0.9917 0.061 Uiso 1 1 calc R . .
C29 C 0.0889(5) -0.1780(6) 1.0651(3) 0.069(2) Uani 1 1 d . . .
H22 H 0.1028 -0.2368 1.0758 0.103 Uiso 1 1 calc R . .
H23 H 0.0161 -0.1962 1.0493 0.103 Uiso 1 1 calc R . .
H24 H 0.1118 -0.1229 1.1048 0.103 Uiso 1 1 calc R . .
C30 C 0.2550(5) -0.0832(6) 1.0393(3) 0.0618(19) Uani 1 1 d . . .
H25 H 0.2612 -0.0303 1.0779 0.093 Uiso 1 1 calc R . .
H26 H 0.2858 -0.0520 1.0054 0.093 Uiso 1 1 calc R . .
H27 H 0.2896 -0.1278 1.0529 0.093 Uiso 1 1 calc R . .
C31 C -0.1811(4) -0.1979(4) 0.7402(3) 0.0437(15) Uani 1 1 d . . .
H28 H -0.1570 -0.2510 0.7528 0.052 Uiso 1 1 calc R . .
H29 H -0.2108 -0.2201 0.6922 0.052 Uiso 1 1 calc R . .
C32 C -0.2653(4) -0.1923(5) 0.7776(3) 0.0555(18) Uani 1 1 d . . .
H30 H -0.2348 -0.1692 0.8261 0.067 Uiso 1 1 calc R . .
C33 C -0.3427(5) -0.2996(6) 0.7659(4) 0.081(3) Uani 1 1 d . . .
H31 H -0.3937 -0.2990 0.7930 0.121 Uiso 1 1 calc R . .
H32 H -0.3082 -0.3449 0.7783 0.121 Uiso 1 1 calc R . .
H33 H -0.3755 -0.3233 0.7189 0.121 Uiso 1 1 calc R . .
C34 C -0.3125(5) -0.1183(6) 0.7591(4) 0.065(2) Uani 1 1 d . . .
H34 H -0.3451 -0.1405 0.7121 0.097 Uiso 1 1 calc R . .
H35 H -0.2601 -0.0515 0.7670 0.097 Uiso 1 1 calc R . .
H36 H -0.3629 -0.1148 0.7862 0.097 Uiso 1 1 calc R . .
C35 C -0.1424(4) -0.0364(4) 0.6508(3) 0.0381(13) Uani 1 1 d . . .
H37 H -0.1585 0.0263 0.6547 0.046 Uiso 1 1 calc R . .
H38 H -0.2067 -0.0938 0.6433 0.046 Uiso 1 1 calc R . .
C36 C -0.0920(5) -0.0485(4) 0.5909(3) 0.0414(14) Uani 1 1 d . . .
H39 H -0.0232 0.0045 0.6014 0.050 Uiso 1 1 calc R . .
C37 C -0.0814(6) -0.1503(5) 0.5750(3) 0.067(2) Uani 1 1 d . . .
H40 H -0.0400 -0.1590 0.6134 0.101 Uiso 1 1 calc R . .
H41 H -0.0489 -0.1551 0.5367 0.101 Uiso 1 1 calc R . .
H42 H -0.1483 -0.2031 0.5647 0.101 Uiso 1 1 calc R . .
C38 C -0.1546(6) -0.0322(6) 0.5305(3) 0.065(2) Uani 1 1 d . . .
H43 H -0.1224 -0.0392 0.4922 0.097 Uiso 1 1 calc R . .
H44 H -0.1583 0.0356 0.5408 0.097 Uiso 1 1 calc R . .
H45 H -0.2229 -0.0827 0.5203 0.097 Uiso 1 1 calc R . .
C39 C 0.3676(4) -0.1769(4) 0.6117(3) 0.0339(12) Uani 1 1 d . . .
H46 H 0.3982 -0.2245 0.6266 0.041 Uiso 1 1 calc R . .
H47 H 0.4033 -0.1487 0.5779 0.041 Uiso 1 1 calc R . .
C40 C 0.2559(4) -0.2342(4) 0.5803(3) 0.0354(13) Uani 1 1 d . . .
H48 H 0.2203 -0.2566 0.6162 0.042 Uiso 1 1 calc R . .
C41 C 0.2072(5) -0.1666(5) 0.5506(3) 0.0543(17) Uani 1 1 d . . .
H49 H 0.2183 -0.1057 0.5844 0.081 Uiso 1 1 calc R . .
H50 H 0.1346 -0.2033 0.5351 0.081 Uiso 1 1 calc R . .
H51 H 0.2376 -0.1475 0.5131 0.081 Uiso 1 1 calc R . .
C42 C 0.2443(5) -0.3280(5) 0.5292(3) 0.0540(17) Uani 1 1 d . . .
H52 H 0.1726 -0.3643 0.5097 0.081 Uiso 1 1 calc R . .
H53 H 0.2720 -0.3719 0.5506 0.081 Uiso 1 1 calc R . .
H54 H 0.2808 -0.3083 0.4942 0.081 Uiso 1 1 calc R . .
C43 C 0.4597(4) 0.0601(4) 0.6198(3) 0.0355(13) Uani 1 1 d . . .
H55 H 0.4405 0.1208 0.6216 0.043 Uiso 1 1 calc R . .
H56 H 0.4272 0.0147 0.5756 0.043 Uiso 1 1 calc R . .
C44 C 0.5740(4) 0.0926(4) 0.6259(3) 0.0383(13) Uani 1 1 d . . .
H57 H 0.6076 0.1312 0.6723 0.046 Uiso 1 1 calc R . .
C45 C 0.6056(5) 0.1602(5) 0.5786(3) 0.0569(18) Uani 1 1 d . . .
H58 H 0.5748 0.1221 0.5329 0.085 Uiso 1 1 calc R . .
H59 H 0.6793 0.1844 0.5839 0.085 Uiso 1 1 calc R . .
H60 H 0.5832 0.2180 0.5882 0.085 Uiso 1 1 calc R . .
C46 C 0.6061(5) -0.0001(6) 0.6101(4) 0.0636(19) Uani 1 1 d . . .
H61 H 0.5828 -0.0449 0.6397 0.095 Uiso 1 1 calc R . .
H62 H 0.6798 0.0220 0.6165 0.095 Uiso 1 1 calc R . .
H63 H 0.5761 -0.0364 0.5639 0.095 Uiso 1 1 calc R . .
C47 C 0.4269(4) 0.4006(4) 0.8103(3) 0.0383(13) Uani 1 1 d . . .
H64 H 0.4010 0.4570 0.8179 0.046 Uiso 1 1 calc R . .
H65 H 0.4683 0.4114 0.7759 0.046 Uiso 1 1 calc R . .
C48 C 0.4942(5) 0.4047(5) 0.8740(3) 0.0569(18) Uani 1 1 d . . .
H66 H 0.5192 0.3471 0.8649 0.068 Uiso 1 1 calc R . .
C49 C 0.4422(6) 0.3923(6) 0.9305(4) 0.085(3) Uani 1 1 d . . .
H67 H 0.4126 0.4450 0.9392 0.128 Uiso 1 1 calc R . .
H68 H 0.4910 0.3980 0.9701 0.128 Uiso 1 1 calc R . .
H69 H 0.3887 0.3258 0.9198 0.128 Uiso 1 1 calc R . .
C50 C 0.5874(5) 0.5020(5) 0.8927(3) 0.068(2) Uani 1 1 d . . .
H70 H 0.5659 0.5607 0.9001 0.101 Uiso 1 1 calc R . .
H71 H 0.6250 0.5050 0.8566 0.101 Uiso 1 1 calc R . .
H72 H 0.6308 0.5023 0.9333 0.101 Uiso 1 1 calc R . .
C51 C 0.1939(4) 0.3729(4) 0.7912(3) 0.0368(13) Uani 1 1 d . . .
H73 H 0.1546 0.3749 0.7490 0.044 Uiso 1 1 calc R . .
H74 H 0.2487 0.4393 0.8079 0.044 Uiso 1 1 calc R . .
C52 C 0.1247(5) 0.3570(5) 0.8415(3) 0.0546(17) Uani 1 1 d . . .
H75 H 0.0738 0.2870 0.8267 0.065 Uiso 1 1 calc R . .
C53 C 0.1804(7) 0.3677(8) 0.9084(4) 0.096(3) Uani 1 1 d . . .
H76 H 0.2084 0.3136 0.9082 0.144 Uiso 1 1 calc R . .
H77 H 0.1346 0.3635 0.9397 0.144 Uiso 1 1 calc R . .
H78 H 0.2355 0.4333 0.9219 0.144 Uiso 1 1 calc R . .
C54 C 0.0677(6) 0.4325(6) 0.8418(4) 0.072(2) Uani 1 1 d . . .
H79 H 0.0215 0.4213 0.8728 0.107 Uiso 1 1 calc R . .
H80 H 0.0292 0.4223 0.7971 0.107 Uiso 1 1 calc R . .
H81 H 0.1165 0.5017 0.8558 0.107 Uiso 1 1 calc R . .
C55 C -0.0503(4) -0.1686(4) 0.8871(2) 0.0344(13) Uani 1 1 d . . .
C56 C -0.0985(4) -0.2696(4) 0.8830(3) 0.0393(13) Uani 1 1 d . . .
H82 H -0.0818 -0.3186 0.8547 0.047 Uiso 1 1 calc R . .
C57 C -0.1730(4) -0.3004(5) 0.9209(3) 0.0468(16) Uani 1 1 d . . .
H83 H -0.2070 -0.3701 0.9183 0.056 Uiso 1 1 calc R . .
C58 C -0.1954(4) -0.2289(5) 0.9615(3) 0.0512(17) Uani 1 1 d . . .
H84 H -0.2446 -0.2495 0.9877 0.061 Uiso 1 1 calc R . .
C59 C -0.1491(4) -0.1288(5) 0.9651(3) 0.0496(16) Uani 1 1 d . . .
H85 H -0.1661 -0.0803 0.9936 0.059 Uiso 1 1 calc R . .
C60 C -0.0766(4) -0.0976(5) 0.9272(3) 0.0416(14) Uani 1 1 d . . .
H86 H -0.0452 -0.0278 0.9288 0.050 Uiso 1 1 calc R . .
C61 C 0.0257(4) 0.1863(4) 0.6887(3) 0.0367(13) Uani 1 1 d . . .
C62 C -0.0600(4) 0.2060(5) 0.7023(3) 0.0471(15) Uani 1 1 d . . .
H87 H -0.0911 0.1818 0.7367 0.057 Uiso 1 1 calc R . .
C63 C -0.0997(5) 0.2613(5) 0.6654(4) 0.0579(18) Uani 1 1 d . . .
H88 H -0.1575 0.2757 0.6750 0.069 Uiso 1 1 calc R . .
C64 C -0.0565(6) 0.2951(5) 0.6152(3) 0.061(2) Uani 1 1 d . . .
H89 H -0.0848 0.3321 0.5898 0.073 Uiso 1 1 calc R . .
C65 C 0.0287(5) 0.2757(4) 0.6012(3) 0.0504(16) Uani 1 1 d . . .
H90 H 0.0585 0.2990 0.5661 0.060 Uiso 1 1 calc R . .
C66 C 0.0704(4) 0.2222(4) 0.6384(3) 0.0386(13) Uani 1 1 d . . .
H91 H 0.1296 0.2101 0.6295 0.046 Uiso 1 1 calc R . .
C67 C 0.5277(4) 0.2254(4) 0.7641(2) 0.0314(12) Uani 1 1 d . . .
C68 C 0.5645(4) 0.3027(4) 0.7310(3) 0.0363(13) Uani 1 1 d . . .
H92 H 0.5191 0.3191 0.7012 0.044 Uiso 1 1 calc R . .
C69 C 0.6668(4) 0.3546(5) 0.7418(3) 0.0475(15) Uani 1 1 d . . .
H93 H 0.6916 0.4066 0.7191 0.057 Uiso 1 1 calc R . .
C70 C 0.7328(5) 0.3323(6) 0.7846(3) 0.0617(19) Uani 1 1 d . . .
H94 H 0.8030 0.3705 0.7931 0.074 Uiso 1 1 calc R . .
C71 C 0.6971(5) 0.2536(6) 0.8158(3) 0.0598(19) Uani 1 1 d . . .
H95 H 0.7431 0.2365 0.8447 0.072 Uiso 1 1 calc R . .
C72 C 0.5949(4) 0.2001(5) 0.8048(3) 0.0443(14) Uani 1 1 d . . .
H96 H 0.5709 0.1454 0.8255 0.053 Uiso 1 1 calc R . .
C73 C 0.2963(4) -0.2894(4) 0.7273(3) 0.0316(12) Uani 1 1 d . . .
C74 C 0.2038(4) -0.3689(4) 0.7088(3) 0.0399(14) Uani 1 1 d . . .
H97 H 0.1434 -0.3571 0.7147 0.048 Uiso 1 1 calc R . .
C75 C 0.2007(5) -0.4639(4) 0.6822(3) 0.0437(15) Uani 1 1 d . . .
H98 H 0.1370 -0.5171 0.6684 0.052 Uiso 1 1 calc R . .
C76 C 0.2868(5) -0.4851(5) 0.6746(3) 0.0467(15) Uani 1 1 d . . .
H99 H 0.2832 -0.5517 0.6563 0.056 Uiso 1 1 calc R . .
C77 C 0.3786(5) -0.4064(5) 0.6946(3) 0.0469(15) Uani 1 1 d . . .
H100 H 0.4391 -0.4193 0.6906 0.056 Uiso 1 1 calc R . .
C78 C 0.3835(4) -0.3084(4) 0.7206(3) 0.0400(14) Uani 1 1 d . . .
H101 H 0.4470 -0.2549 0.7336 0.048 Uiso 1 1 calc R . .
C79 C 0.1338(7) 0.4136(8) 0.4025(6) 0.109(4) Uani 1 1 d . . .
H102 H 0.1916 0.4535 0.4394 0.131 Uiso 1 1 calc R . .
H103 H 0.1316 0.3428 0.3946 0.131 Uiso 1 1 calc R . .
C80 C 0.1530(8) 0.4489(12) 0.3463(6) 0.160(6) Uani 1 1 d . . .
H104 H 0.1987 0.4160 0.3291 0.192 Uiso 1 1 calc R . .
H105 H 0.1946 0.5212 0.3631 0.192 Uiso 1 1 calc R . .
C81 C 0.0294(11) 0.4718(11) 0.0166(8) 0.070(4) Uani 0.50 1 d P . .
H106 H 0.0282 0.4122 -0.0158 0.084 Uiso 0.50 1 calc PR . .
H107 H -0.0010 0.4484 0.0536 0.084 Uiso 0.50 1 calc PR . .
N1 N 0.1693(3) -0.1362(3) 0.7996(2) 0.0312(10) Uani 1 1 d . . .
N2 N 0.0727(3) 0.0054(3) 0.7918(2) 0.0327(10) Uani 1 1 d . . .
N3 N 0.2442(3) 0.1325(3) 0.7488(2) 0.0312(10) Uani 1 1 d . . .
N4 N 0.3443(3) -0.0091(3) 0.7632(2) 0.0298(10) Uani 1 1 d . . .
Zn1 Zn 0.22734(4) 0.02192(5) 0.80617(3) 0.03084(18) Uani 1 1 d . . .
Zn2 Zn 0.42878(5) 0.36089(6) 0.54341(3) 0.0472(2) Uani 1 1 d . . .
Cl1 Cl 0.29679(11) 0.09719(12) 0.91190(7) 0.0461(4) Uani 1 1 d . . .
Cl2 Cl 0.33031(12) 0.27477(13) 0.60216(8) 0.0459(4) Uani 0.90 1 d P . .
Cl3 Cl 0.58684(15) 0.44814(17) 0.60249(11) 0.0763(7) Uani 0.90 1 d P . .
Cl4 Cl 0.4259(2) 0.29386(16) 0.43845(10) 0.0657(6) Uani 0.80 1 d P . .
Cl5 Cl 0.3887(4) 0.4852(4) 0.5303(2) 0.0666(12) Uani 0.40 1 d P . .
Cl6 Cl 0.02277(16) 0.41658(19) 0.42906(11) 0.0911(7) Uani 1 1 d . . .
Cl7 Cl 0.07442(17) 0.44530(19) 0.27961(12) 0.0903(7) Uani 1 1 d . . .
Cl8 Cl 0.1556(3) 0.5567(3) 0.0470(2) 0.0824(12) Uani 0.50 1 d P . .

loop_
_atom_site_aniso_label
_atom_site_aniso_U_11
_atom_site_aniso_U_22
_atom_site_aniso_U_33
_atom_site_aniso_U_23
_atom_site_aniso_U_13
_atom_site_aniso_U_12
C1 0.027(3) 0.033(3) 0.030(3) 0.014(2) 0.011(2) 0.004(2)
C2 0.028(3) 0.036(3) 0.034(3) 0.019(2) 0.005(2) 0.009(2)
C3 0.028(3) 0.036(3) 0.037(3) 0.020(3) 0.008(2) 0.007(2)
C4 0.027(3) 0.048(3) 0.031(3) 0.024(3) 0.013(2) 0.012(2)
C5 0.033(3) 0.051(4) 0.023(3) 0.020(3) 0.011(2) 0.005(3)
C6 0.028(3) 0.040(3) 0.036(3) 0.020(3) 0.012(2) 0.011(2)
C7 0.027(3) 0.042(3) 0.036(3) 0.018(3) 0.010(2) 0.010(2)
C8 0.027(3) 0.049(3) 0.034(3) 0.020(3) 0.011(2) 0.013(2)
C9 0.024(3) 0.041(3) 0.030(3) 0.016(2) 0.009(2) 0.012(2)
C10 0.028(3) 0.045(3) 0.033(3) 0.018(3) 0.010(2) 0.014(2)
C11 0.031(3) 0.037(3) 0.029(3) 0.021(2) 0.012(2) 0.011(2)
C12 0.035(3) 0.040(3) 0.027(3) 0.018(2) 0.012(2) 0.013(2)
C13 0.033(3) 0.044(3) 0.028(3) 0.022(2) 0.013(2) 0.014(2)
C14 0.027(3) 0.037(3) 0.027(3) 0.019(2) 0.007(2) 0.005(2)
C15 0.030(3) 0.042(3) 0.027(3) 0.017(2) 0.011(2) 0.013(2)
C16 0.017(2) 0.041(3) 0.031(3) 0.015(2) 0.006(2) 0.005(2)
C17 0.022(3) 0.046(3) 0.030(3) 0.018(2) 0.012(2) 0.011(2)
C18 0.027(3) 0.048(3) 0.032(3) 0.019(3) 0.012(2) 0.015(2)
C19 0.029(3) 0.037(3) 0.031(3) 0.014(2) 0.009(2) 0.014(2)
C20 0.027(3) 0.035(3) 0.027(3) 0.012(2) 0.003(2) 0.009(2)
C21 0.049(4) 0.051(4) 0.044(3) 0.026(3) 0.011(3) 0.025(3)
C22 0.043(8) 0.076(11) 0.036(7) 0.016(7) 0.011(6) 0.030(7)
C23 0.036(8) 0.067(10) 0.079(11) 0.023(9) 0.003(8) 0.027(7)
C24 0.043(6) 0.098(9) 0.35(2) 0.056(12) -0.020(9) -0.001(6)
C25 0.058(14) 0.127(18) 0.16(2) 0.042(19) -0.050(14) 0.029(13)
C26 0.070(12) 0.102(14) 0.091(14) 0.046(12) 0.008(10) 0.053(11)
C27 0.037(3) 0.066(4) 0.043(3) 0.035(3) 0.009(3) 0.013(3)
C28 0.042(4) 0.091(5) 0.033(3) 0.031(3) 0.012(3) 0.030(3)
C29 0.050(4) 0.125(7) 0.041(4) 0.040(4) 0.019(3) 0.029(4)
C30 0.053(4) 0.092(5) 0.038(4) 0.021(4) 0.009(3) 0.019(4)
C31 0.030(3) 0.051(4) 0.048(4) 0.025(3) 0.007(3) 0.006(3)
C32 0.028(3) 0.089(5) 0.046(4) 0.036(4) 0.009(3) 0.003(3)
C33 0.039(4) 0.108(6) 0.085(6) 0.063(5) 0.008(4) -0.006(4)
C34 0.046(4) 0.098(6) 0.068(5) 0.033(4) 0.031(3) 0.035(4)
C35 0.037(3) 0.046(3) 0.035(3) 0.021(3) 0.009(2) 0.013(3)
C36 0.045(4) 0.049(4) 0.031(3) 0.015(3) 0.005(3) 0.015(3)
C37 0.092(6) 0.067(5) 0.056(4) 0.019(4) 0.021(4) 0.041(4)
C38 0.087(6) 0.074(5) 0.038(4) 0.021(4) 0.010(3) 0.030(4)
C39 0.034(3) 0.040(3) 0.035(3) 0.018(3) 0.014(2) 0.014(2)
C40 0.034(3) 0.039(3) 0.032(3) 0.010(3) 0.006(2) 0.011(2)
C41 0.052(4) 0.061(4) 0.053(4) 0.019(3) 0.007(3) 0.023(3)
C42 0.058(4) 0.052(4) 0.048(4) 0.016(3) 0.002(3) 0.016(3)
C43 0.038(3) 0.052(4) 0.028(3) 0.021(3) 0.017(2) 0.020(3)
C44 0.029(3) 0.055(4) 0.033(3) 0.015(3) 0.015(2) 0.011(3)
C45 0.051(4) 0.079(5) 0.044(4) 0.030(3) 0.026(3) 0.012(3)
C46 0.043(4) 0.086(5) 0.072(5) 0.023(4) 0.022(3) 0.030(4)
C47 0.035(3) 0.042(3) 0.042(3) 0.020(3) 0.015(3) 0.012(3)
C48 0.046(4) 0.065(5) 0.046(4) 0.012(3) 0.008(3) 0.002(3)
C49 0.081(6) 0.096(6) 0.048(4) 0.016(4) 0.002(4) -0.005(5)
C50 0.049(4) 0.077(5) 0.055(4) 0.005(4) 0.012(3) -0.001(4)
C51 0.039(3) 0.036(3) 0.040(3) 0.014(3) 0.012(3) 0.014(3)
C52 0.059(4) 0.069(5) 0.054(4) 0.026(4) 0.031(3) 0.034(4)
C53 0.104(7) 0.173(10) 0.064(5) 0.068(6) 0.056(5) 0.083(7)
C54 0.073(5) 0.090(6) 0.068(5) 0.016(4) 0.033(4) 0.045(5)
C55 0.028(3) 0.051(4) 0.030(3) 0.022(3) 0.013(2) 0.012(3)
C56 0.032(3) 0.042(3) 0.044(3) 0.023(3) 0.013(2) 0.006(3)
C57 0.031(3) 0.063(4) 0.044(3) 0.032(3) 0.011(3) 0.002(3)
C58 0.037(3) 0.076(5) 0.042(4) 0.029(3) 0.021(3) 0.009(3)
C59 0.033(3) 0.077(5) 0.045(4) 0.026(3) 0.018(3) 0.018(3)
C60 0.032(3) 0.057(4) 0.037(3) 0.020(3) 0.012(2) 0.011(3)
C61 0.029(3) 0.040(3) 0.042(3) 0.018(3) 0.006(2) 0.010(2)
C62 0.039(4) 0.049(4) 0.056(4) 0.012(3) 0.011(3) 0.019(3)
C63 0.047(4) 0.062(4) 0.069(5) 0.006(4) -0.005(3) 0.035(3)
C64 0.083(5) 0.051(4) 0.044(4) 0.013(3) -0.014(4) 0.027(4)
C65 0.070(5) 0.041(4) 0.038(3) 0.018(3) 0.002(3) 0.016(3)
C66 0.044(3) 0.034(3) 0.038(3) 0.016(3) 0.008(3) 0.009(3)
C67 0.025(3) 0.041(3) 0.030(3) 0.013(2) 0.012(2) 0.009(2)
C68 0.034(3) 0.042(3) 0.036(3) 0.017(3) 0.015(2) 0.010(3)
C69 0.038(3) 0.052(4) 0.048(4) 0.018(3) 0.021(3) 0.002(3)
C70 0.035(4) 0.091(6) 0.055(4) 0.028(4) 0.012(3) 0.010(4)
C71 0.036(4) 0.090(5) 0.059(4) 0.037(4) 0.006(3) 0.020(4)
C72 0.030(3) 0.058(4) 0.048(3) 0.026(3) 0.011(3) 0.011(3)
C73 0.032(3) 0.035(3) 0.035(3) 0.020(2) 0.014(2) 0.014(2)
C74 0.039(3) 0.044(4) 0.039(3) 0.021(3) 0.014(3) 0.009(3)
C75 0.046(4) 0.040(4) 0.039(3) 0.018(3) 0.009(3) 0.003(3)
C76 0.058(4) 0.038(3) 0.046(4) 0.012(3) 0.011(3) 0.018(3)
C77 0.045(4) 0.056(4) 0.052(4) 0.024(3) 0.015(3) 0.026(3)
C78 0.036(3) 0.044(3) 0.048(3) 0.020(3) 0.013(3) 0.018(3)
C79 0.083(7) 0.155(10) 0.145(9) 0.099(8) 0.066(6) 0.066(7)
C80 0.063(7) 0.312(19) 0.111(9) 0.060(11) 0.039(6) 0.059(9)
C81 0.083(11) 0.059(9) 0.079(11) 0.021(8) 0.032(9) 0.032(8)
N1 0.025(2) 0.046(3) 0.032(2) 0.023(2) 0.0132(18) 0.015(2)
N2 0.022(2) 0.048(3) 0.032(2) 0.020(2) 0.0103(18) 0.010(2)
N3 0.029(2) 0.035(2) 0.034(2) 0.019(2) 0.0149(19) 0.008(2)
N4 0.024(2) 0.039(3) 0.030(2) 0.015(2) 0.0100(18) 0.0091(19)
Zn1 0.0270(3) 0.0406(4) 0.0295(3) 0.0175(3) 0.0119(2) 0.0106(3)
Zn2 0.0494(5) 0.0567(5) 0.0455(4) 0.0232(4) 0.0202(3) 0.0218(4)
Cl1 0.0399(8) 0.0651(10) 0.0304(7) 0.0113(7) 0.0119(6) 0.0122(7)
Cl2 0.0456(10) 0.0520(10) 0.0497(9) 0.0256(8) 0.0244(8) 0.0172(8)
Cl3 0.0501(12) 0.0953(16) 0.0769(14) 0.0613(13) -0.0041(10) 0.0021(11)
Cl4 0.1088(19) 0.0509(12) 0.0422(11) 0.0110(10) 0.0424(12) 0.0233(12)
Cl5 0.079(3) 0.076(3) 0.076(3) 0.039(3) 0.040(3) 0.049(3)
Cl6 0.0641(13) 0.1205(19) 0.0857(15) 0.0221(13) 0.0352(11) 0.0209(12)
Cl7 0.0787(15) 0.1165(18) 0.0898(15) 0.0420(14) 0.0384(12) 0.0350(13)
Cl8 0.082(3) 0.067(3) 0.089(3) 0.009(2) 0.005(2) 0.023(2)

loop_
_atom_type_symbol
_atom_type_description
_atom_type_scat_dispersion_real
_atom_type_scat_dispersion_imag
_atom_type_scat_source
C C 0.0033 0.0016 'International Tables Vol C Tables 4.2.6.8 and 6.1.1.4'
H H 0.0000 0.0000 'International Tables Vol C Tables 4.2.6.8 and 6.1.1.4'
N N 0.0061 0.0033 'International Tables Vol C Tables 4.2.6.8 and 6.1.1.4'
Cl Cl 0.1484 0.1585 'International Tables Vol C Tables 4.2.6.8 and 6.1.1.4'
Zn Zn 0.2839 1.4301 'International Tables Vol C Tables 4.2.6.8 and 6.1.1.4'

loop_
_geom_angle_atom_site_label_1
_geom_angle_atom_site_label_2
_geom_angle_atom_site_label_3
_geom_angle
_geom_angle_site_symmetry_1
N1 C1 C2 112.4(4) .
N1 C1 C20 119.2(4) .
C2 C1 C20 128.2(5) .
C3 C2 C1 105.8(4) .
C3 C2 C21 129.2(5) .
C1 C2 C21 125.0(5) .
C2 C3 C4 106.5(4) .
C2 C3 C27 126.3(5) .
C4 C3 C27 127.1(5) .
C5 C4 N1 118.1(4) .
C5 C4 C3 133.5(5) .
N1 C4 C3 108.3(4) .
C4 C5 C6 119.9(4) .
C4 C5 C55 124.3(5) .
C6 C5 C55 115.6(5) .
N2 C6 C7 112.4(4) .
N2 C6 C5 120.7(5) .
C7 C6 C5 126.9(5) .
C8 C7 C6 106.0(5) .
C8 C7 C31 127.6(5) .
C6 C7 C31 126.0(5) .
C7 C8 C9 106.4(4) .
C7 C8 C35 126.9(5) .
C9 C8 C35 125.8(5) .
C10 C9 N2 120.1(4) .
C10 C9 C8 131.4(5) .
N2 C9 C8 108.5(4) .
C9 C10 C11 122.0(4) .
C9 C10 C61 123.8(5) .
C11 C10 C61 114.1(4) .
N3 C11 C12 111.9(5) .
N3 C11 C10 118.6(5) .
C12 C11 C10 129.1(5) .
C13 C12 C11 106.9(5) .
C13 C12 C51 128.1(5) .
C11 C12 C51 124.9(5) .
C12 C13 C14 106.2(5) .
C12 C13 C47 126.9(5) .
C14 C13 C47 126.8(5) .
C15 C14 N3 115.9(5) .
C15 C14 C13 135.2(5) .
N3 C14 C13 108.6(4) .
C14 C15 C16 120.1(5) .
C14 C15 C67 125.7(5) .
C16 C15 C67 114.1(4) .
N4 C16 C15 122.9(5) .
N4 C16 C17 111.7(5) .
C15 C16 C17 125.4(4) .
C18 C17 C16 106.5(4) .
C18 C17 C43 128.5(5) .
C16 C17 C43 124.5(5) .
C17 C18 C19 105.9(5) .
C17 C18 C39 127.0(5) .
C19 C18 C39 125.8(5) .
C20 C19 N4 119.9(4) .
C20 C19 C18 131.3(5) .
N4 C19 C18 108.8(4) .
C19 C20 C1 120.0(5) .
C19 C20 C73 125.1(5) .
C1 C20 C73 114.6(4) .
C2 C21 C23 115.3(7) .
C2 C21 C22 114.2(6) .
C23 C21 C22 36.5(7) .
C2 C21 H1 108.5 .
C23 C21 H1 108.5 .
C22 C21 H1 75.1 .
C2 C21 H2 108.5 .
C23 C21 H2 108.5 .
C22 C21 H2 133.9 .
H1 C21 H2 107.5 .
C2 C21 H3 108.7 .
C23 C21 H3 132.6 .
C22 C21 H3 108.7 .
H1 C21 H3 37.9 .
H2 C21 H3 71.8 .
C2 C21 H4 108.7 .
C23 C21 H4 74.5 .
C22 C21 H4 108.7 .
H1 C21 H4 136.5 .
H2 C21 H4 38.3 .
H3 C21 H4 107.6 .
C24 C22 C26 115.1(14) .
C24 C22 C21 117.3(11) .
C26 C22 C21 110.3(13) .
C24 C22 H5 104.2 .
C26 C22 H5 104.2 .
C21 C22 H5 104.2 .
C24 C23 C21 122.4(13) .
C24 C23 C25 115.9(14) .
C21 C23 C25 107.5(13) .
C24 C23 H6 102.7 .
C21 C23 H6 102.7 .
C25 C23 H6 102.7 .
C22 C24 C23 43.5(8) .
C22 C24 H7 128.7 .
C23 C24 H7 109.5 .
C22 C24 H8 120.2 .
C23 C24 H8 109.5 .
H7 C24 H8 109.5 .
C22 C24 H9 66.2 .
C23 C24 H9 109.5 .
H7 C24 H9 109.5 .
H8 C24 H9 109.5 .
C22 C24 H10 109.5 .
C23 C24 H10 119.0 .
H7 C24 H10 121.2 .
H8 C24 H10 25.0 .
H9 C24 H10 84.5 .
C22 C24 H11 109.5 .
C23 C24 H11 130.0 .
H7 C24 H11 47.8 .
H8 C24 H11 120.0 .
H9 C24 H11 62.0 .
H10 C24 H11 109.5 .
C22 C24 H12 109.5 .
C23 C24 H12 66.3 .
H7 C24 H12 61.8 .
H8 C24 H12 84.5 .
H9 C24 H12 165.8 .
H10 C24 H12 109.5 .
H11 C24 H12 109.5 .
C23 C25 H13 109.5 .
C23 C25 H14 109.5 .
H13 C25 H14 109.5 .
C23 C25 H15 109.5 .
H13 C25 H15 109.5 .
H14 C25 H15 109.5 .
C22 C26 H16 109.5 .
C22 C26 H17 109.5 .
H16 C26 H17 109.5 .
C22 C26 H18 109.5 .
H16 C26 H18 109.5 .
H17 C26 H18 109.5 .
C3 C27 C28 115.8(5) .
C3 C27 H19 108.3 .
C28 C27 H19 108.3 .
C3 C27 H20 108.3 .
C28 C27 H20 108.3 .
H19 C27 H20 107.4 .
C30 C28 C29 111.5(5) .
C30 C28 C27 111.0(5) .
C29 C28 C27 111.0(6) .
C30 C28 H21 107.7 .
C29 C28 H21 107.7 .
C27 C28 H21 107.7 .
C28 C29 H22 109.5 .
C28 C29 H23 109.5 .
H22 C29 H23 109.5 .
C28 C29 H24 109.5 .
H22 C29 H24 109.5 .
H23 C29 H24 109.5 .
C28 C30 H25 109.5 .
C28 C30 H26 109.5 .
H25 C30 H26 109.5 .
C28 C30 H27 109.5 .
H25 C30 H27 109.5 .
H26 C30 H27 109.5 .
C7 C31 C32 117.3(5) .
C7 C31 H28 108.0 .
C32 C31 H28 108.0 .
C7 C31 H29 108.0 .
C32 C31 H29 108.0 .
H28 C31 H29 107.2 .
C34 C32 C31 112.8(5) .
C34 C32 C33 112.6(6) .
C31 C32 C33 108.0(6) .
C34 C32 H30 107.7 .
C31 C32 H30 107.7 .
C33 C32 H30 107.7 .
C32 C33 H31 109.5 .
C32 C33 H32 109.5 .
H31 C33 H32 109.5 .
C32 C33 H33 109.5 .
H31 C33 H33 109.5 .
H32 C33 H33 109.5 .
C32 C34 H34 109.5 .
C32 C34 H35 109.5 .
H34 C34 H35 109.5 .
C32 C34 H36 109.5 .
H34 C34 H36 109.5 .
H35 C34 H36 109.5 .
C8 C35 C36 112.5(5) .
C8 C35 H37 109.1 .
C36 C35 H37 109.1 .
C8 C35 H38 109.1 .
C36 C35 H38 109.1 .
H37 C35 H38 107.8 .
C37 C36 C35 111.9(5) .
C37 C36 C38 110.3(5) .
C35 C36 C38 109.0(5) .
C37 C36 H39 108.5 .
C35 C36 H39 108.5 .
C38 C36 H39 108.5 .
C36 C37 H40 109.5 .
C36 C37 H41 109.5 .
H40 C37 H41 109.5 .
C36 C37 H42 109.5 .
H40 C37 H42 109.5 .
H41 C37 H42 109.5 .
C36 C38 H43 109.5 .
C36 C38 H44 109.5 .
H43 C38 H44 109.5 .
C36 C38 H45 109.5 .
H43 C38 H45 109.5 .
H44 C38 H45 109.5 .
C18 C39 C40 111.9(4) .
C18 C39 H46 109.2 .
C40 C39 H46 109.2 .
C18 C39 H47 109.2 .
C40 C39 H47 109.2 .
H46 C39 H47 107.9 .
C42 C40 C41 111.6(5) .
C42 C40 C39 110.2(5) .
C41 C40 C39 111.5(5) .
C42 C40 H48 107.8 .
C41 C40 H48 107.8 .
C39 C40 H48 107.8 .
C40 C41 H49 109.5 .
C40 C41 H50 109.5 .
H49 C41 H50 109.5 .
C40 C41 H51 109.5 .
H49 C41 H51 109.5 .
H50 C41 H51 109.5 .
C40 C42 H52 109.5 .
C40 C42 H53 109.5 .
H52 C42 H53 109.5 .
C40 C42 H54 109.5 .
H52 C42 H54 109.5 .
H53 C42 H54 109.5 .
C17 C43 C44 116.1(4) .
C17 C43 H55 108.3 .
C44 C43 H55 108.3 .
C17 C43 H56 108.3 .
C44 C43 H56 108.3 .
H55 C43 H56 107.4 .
C45 C44 C43 109.0(5) .
C45 C44 C46 110.0(5) .
C43 C44 C46 110.7(5) .
C45 C44 H57 109.1 .
C43 C44 H57 109.1 .
C46 C44 H57 109.1 .
C44 C45 H58 109.5 .
C44 C45 H59 109.5 .
H58 C45 H59 109.5 .
C44 C45 H60 109.5 .
H58 C45 H60 109.5 .
H59 C45 H60 109.5 .
C44 C46 H61 109.5 .
C44 C46 H62 109.5 .
H61 C46 H62 109.5 .
C44 C46 H63 109.5 .
H61 C46 H63 109.5 .
H62 C46 H63 109.5 .
C13 C47 C48 114.7(5) .
C13 C47 H64 108.6 .
C48 C47 H64 108.6 .
C13 C47 H65 108.6 .
C48 C47 H65 108.6 .
H64 C47 H65 107.6 .
C49 C48 C47 114.4(6) .
C49 C48 C50 110.7(6) .
C47 C48 C50 110.7(6) .
C49 C48 H66 106.9 .
C47 C48 H66 106.9 .
C50 C48 H66 106.9 .
C48 C49 H67 109.5 .
C48 C49 H68 109.5 .
H67 C49 H68 109.5 .
C48 C49 H69 109.5 .
H67 C49 H69 109.5 .
H68 C49 H69 109.5 .
C48 C50 H70 109.5 .
C48 C50 H71 109.5 .
H70 C50 H71 109.5 .
C48 C50 H72 109.5 .
H70 C50 H72 109.5 .
H71 C50 H72 109.5 .
C12 C51 C52 114.2(5) .
C12 C51 H73 108.7 .
C52 C51 H73 108.7 .
C12 C51 H74 108.7 .
C52 C51 H74 108.7 .
H73 C51 H74 107.6 .
C53 C52 C51 112.2(6) .
C53 C52 C54 110.9(6) .
C51 C52 C54 108.9(5) .
C53 C52 H75 108.2 .
C51 C52 H75 108.2 .
C54 C52 H75 108.2 .
C52 C53 H76 109.5 .
C52 C53 H77 109.5 .
H76 C53 H77 109.5 .
C52 C53 H78 109.5 .
H76 C53 H78 109.5 .
H77 C53 H78 109.5 .
C52 C54 H79 109.5 .
C52 C54 H80 109.5 .
H79 C54 H80 109.5 .
C52 C54 H81 109.5 .
H79 C54 H81 109.5 .
H80 C54 H81 109.5 .
C56 C55 C60 119.9(5) .
C56 C55 C5 121.1(5) .
C60 C55 C5 119.0(5) .
C55 C56 C57 119.7(6) .
C55 C56 H82 120.1 .
C57 C56 H82 120.1 .
C58 C57 C56 119.2(6) .
C58 C57 H83 120.4 .
C56 C57 H83 120.4 .
C59 C58 C57 121.4(6) .
C59 C58 H84 119.3 .
C57 C58 H84 119.3 .
C58 C59 C60 119.9(6) .
C58 C59 H85 120.1 .
C60 C59 H85 120.1 .
C55 C60 C59 119.8(6) .
C55 C60 H86 120.1 .
C59 C60 H86 120.1 .
C66 C61 C62 119.6(5) .
C66 C61 C10 118.8(5) .
C62 C61 C10 121.4(5) .
C63 C62 C61 119.6(6) .
C63 C62 H87 120.2 .
C61 C62 H87 120.2 .
C64 C63 C62 120.6(6) .
C64 C63 H88 119.7 .
C62 C63 H88 119.7 .
C63 C64 C65 120.2(6) .
C63 C64 H89 119.9 .
C65 C64 H89 119.9 .
C66 C65 C64 120.0(6) .
C66 C65 H90 120.0 .
C64 C65 H90 120.0 .
C65 C66 C61 120.0(6) .
C65 C66 H91 120.0 .
C61 C66 H91 120.0 .
C72 C67 C68 119.2(5) .
C72 C67 C15 118.3(5) .
C68 C67 C15 122.5(5) .
C69 C68 C67 119.7(5) .
C69 C68 H92 120.2 .
C67 C68 H92 120.2 .
C70 C69 C68 120.9(6) .
C70 C69 H93 119.6 .
C68 C69 H93 119.6 .
C69 C70 C71 119.7(6) .
C69 C70 H94 120.2 .
C71 C70 H94 120.2 .
C72 C71 C70 120.0(6) .
C72 C71 H95 120.0 .
C70 C71 H95 120.0 .
C67 C72 C71 120.4(6) .
C67 C72 H96 119.8 .
C71 C72 H96 119.8 .
C78 C73 C74 119.5(5) .
C78 C73 C20 122.7(5) .
C74 C73 C20 117.8(5) .
C75 C74 C73 119.6(5) .
C75 C74 H97 120.2 .
C73 C74 H97 120.2 .
C74 C75 C76 122.2(6) .
C74 C75 H98 118.9 .
C76 C75 H98 118.9 .
C75 C76 C77 118.0(6) .
C75 C76 H99 121.0 .
C77 C76 H99 121.0 .
C76 C77 C78 120.8(6) .
C76 C77 H100 119.6 .
C78 C77 H100 119.6 .
C73 C78 C77 119.9(5) .
C73 C78 H101 120.1 .
C77 C78 H101 120.1 .
C80 C79 Cl6 117.3(7) .
C80 C79 H102 108.0 .
Cl6 C79 H102 108.0 .
C80 C79 H103 108.0 .
Cl6 C79 H103 108.0 .
H102 C79 H103 107.2 .
C79 C80 Cl7 130.3(9) .
C79 C80 H104 104.7 .
Cl7 C80 H104 104.7 .
C79 C80 H105 104.7 .
Cl7 C80 H105 104.7 .
H104 C80 H105 105.7 .
C81 C81 Cl8 107.5(13) 2_565
C81 C81 H106 110.2 2_565
Cl8 C81 H106 110.2 .
C81 C81 H107 110.2 2_565
Cl8 C81 H107 110.2 .
H106 C81 H107 108.5 .
C1 N1 C4 106.6(4) .
C1 N1 Zn1 116.4(3) .
C4 N1 Zn1 110.2(3) .
C6 N2 C9 106.4(4) .
C6 N2 Zn1 121.5(4) .
C9 N2 Zn1 123.3(3) .
C11 N3 C14 106.3(4) .
C11 N3 Zn1 116.1(3) .
C14 N3 Zn1 111.0(3) .
C16 N4 C19 106.9(4) .
C16 N4 Zn1 116.7(3) .
C19 N4 Zn1 124.8(3) .
N2 Zn1 N3 86.35(16) .
N2 Zn1 N1 83.03(16) .
N3 Zn1 N1 142.92(16) .
N2 Zn1 N4 146.38(17) .
N3 Zn1 N4 84.94(16) .
N1 Zn1 N4 84.61(16) .
N2 Zn1 Cl1 107.82(12) .
N3 Zn1 Cl1 109.40(13) .
N1 Zn1 Cl1 107.68(12) .
N4 Zn1 Cl1 105.71(12) .
Cl5 Zn2 Cl2 109.62(13) .
Cl5 Zn2 Cl4 99.84(14) .
Cl2 Zn2 Cl4 121.24(8) .
Cl5 Zn2 Cl3 97.21(16) .
Cl2 Zn2 Cl3 112.25(7) .
Cl4 Zn2 Cl3 112.93(10) .

loop_
_geom_bond_atom_site_label_1
_geom_bond_atom_site_label_2
_geom_bond_distance
_geom_bond_site_symmetry_2
C1 N1 1.315(6) .
C1 C2 1.469(7) .
C1 C20 1.474(7) .
C2 C3 1.375(7) .
C2 C21 1.491(7) .
C3 C4 1.477(7) .
C3 C27 1.494(7) .
C4 C5 1.343(7) .
C4 N1 1.420(6) .
C5 C6 1.484(7) .
C5 C55 1.492(7) .
C6 N2 1.304(6) .
C6 C7 1.472(7) .
C7 C8 1.357(7) .
C7 C31 1.495(7) .
C8 C9 1.472(7) .
C8 C35 1.503(7) .
C9 C10 1.361(7) .
C9 N2 1.417(6) .
C10 C11 1.468(7) .
C10 C61 1.493(7) .
C11 N3 1.317(6) .
C11 C12 1.450(7) .
C12 C13 1.357(7) .
C12 C51 1.508(7) .
C13 C14 1.465(7) .
C13 C47 1.485(7) .
C14 C15 1.366(7) .
C14 N3 1.415(6) .
C15 C16 1.461(7) .
C15 C67 1.490(7) .
C16 N4 1.312(6) .
C16 C17 1.466(7) .
C17 C18 1.356(7) .
C17 C43 1.511(7) .
C18 C19 1.476(7) .
C18 C39 1.488(7) .
C19 C20 1.362(7) .
C19 N4 1.398(6) .
C20 C73 1.477(7) .
C21 C23 1.500(16) .
C21 C22 1.621(16) .
C21 H1 0.9900 .
C21 H2 0.9900 .
C21 H3 0.9900 .
C21 H4 0.9900 .
C22 C24 1.298(17) .
C22 C26 1.47(2) .
C22 H5 1.0000 .
C23 C24 1.350(18) .
C23 C25 1.52(2) .
C23 H6 1.0000 .
C24 H7 0.9800 .
C24 H8 0.9800 .
C24 H9 0.9800 .
C24 H10 0.9800 .
C24 H11 0.9800 .
C24 H12 0.9800 .
C25 H13 0.9800 .
C25 H14 0.9800 .
C25 H15 0.9800 .
C26 H16 0.9800 .
C26 H17 0.9800 .
C26 H18 0.9800 .
C27 C28 1.546(9) .
C27 H19 0.9900 .
C27 H20 0.9900 .
C28 C30 1.515(9) .
C28 C29 1.516(8) .
C28 H21 1.0000 .
C29 H22 0.9800 .
C29 H23 0.9800 .
C29 H24 0.9800 .
C30 H25 0.9800 .
C30 H26 0.9800 .
C30 H27 0.9800 .
C31 C32 1.533(8) .
C31 H28 0.9900 .
C31 H29 0.9900 .
C32 C34 1.501(9) .
C32 C33 1.536(9) .
C32 H30 1.0000 .
C33 H31 0.9800 .
C33 H32 0.9800 .
C33 H33 0.9800 .
C34 H34 0.9800 .
C34 H35 0.9800 .
C34 H36 0.9800 .
C35 C36 1.534(8) .
C35 H37 0.9900 .
C35 H38 0.9900 .
C36 C37 1.502(8) .
C36 C38 1.541(8) .
C36 H39 1.0000 .
C37 H40 0.9800 .
C37 H41 0.9800 .
C37 H42 0.9800 .
C38 H43 0.9800 .
C38 H44 0.9800 .
C38 H45 0.9800 .
C39 C40 1.533(7) .
C39 H46 0.9900 .
C39 H47 0.9900 .
C40 C42 1.517(8) .
C40 C41 1.526(8) .
C40 H48 1.0000 .
C41 H49 0.9800 .
C41 H50 0.9800 .
C41 H51 0.9800 .
C42 H52 0.9800 .
C42 H53 0.9800 .
C42 H54 0.9800 .
C43 C44 1.527(7) .
C43 H55 0.9900 .
C43 H56 0.9900 .
C44 C45 1.511(8) .
C44 C46 1.539(8) .
C44 H57 1.0000 .
C45 H58 0.9800 .
C45 H59 0.9800 .
C45 H60 0.9800 .
C46 H61 0.9800 .
C46 H62 0.9800 .
C46 H63 0.9800 .
C47 C48 1.513(8) .
C47 H64 0.9900 .
C47 H65 0.9900 .
C48 C49 1.481(10) .
C48 C50 1.536(9) .
C48 H66 1.0000 .
C49 H67 0.9800 .
C49 H68 0.9800 .
C49 H69 0.9800 .
C50 H70 0.9800 .
C50 H71 0.9800 .
C50 H72 0.9800 .
C51 C52 1.529(8) .
C51 H73 0.9900 .
C51 H74 0.9900 .
C52 C53 1.471(10) .
C52 C54 1.549(9) .
C52 H75 1.0000 .
C53 H76 0.9800 .
C53 H77 0.9800 .
C53 H78 0.9800 .
C54 H79 0.9800 .
C54 H80 0.9800 .
C54 H81 0.9800 .
C55 C56 1.374(7) .
C55 C60 1.384(8) .
C56 C57 1.412(7) .
C56 H82 0.9500 .
C57 C58 1.364(9) .
C57 H83 0.9500 .
C58 C59 1.359(9) .
C58 H84 0.9500 .
C59 C60 1.393(7) .
C59 H85 0.9500 .
C60 H86 0.9500 .
C61 C66 1.387(7) .
C61 C62 1.395(8) .
C62 C63 1.388(8) .
C62 H87 0.9500 .
C63 C64 1.365(10) .
C63 H88 0.9500 .
C64 C65 1.388(10) .
C64 H89 0.9500 .
C65 C66 1.385(8) .
C65 H90 0.9500 .
C66 H91 0.9500 .
C67 C72 1.373(7) .
C67 C68 1.403(7) .
C68 C69 1.376(8) .
C68 H92 0.9500 .
C69 C70 1.363(9) .
C69 H93 0.9500 .
C70 C71 1.388(9) .
C70 H94 0.9500 .
C71 C72 1.380(8) .
C71 H95 0.9500 .
C72 H96 0.9500 .
C73 C78 1.377(7) .
C73 C74 1.394(7) .
C74 C75 1.366(8) .
C74 H97 0.9500 .
C75 C76 1.379(8) .
C75 H98 0.9500 .
C76 C77 1.383(8) .
C76 H99 0.9500 .
C77 C78 1.395(8) .
C77 H100 0.9500 .
C78 H101 0.9500 .
C79 C80 1.381(13) .
C79 Cl6 1.756(8) .
C79 H102 0.9900 .
C79 H103 0.9900 .
C80 Cl7 1.650(11) .
C80 H104 0.9900 .
C80 H105 0.9900 .
C81 C81 1.52(3) 2_565
C81 Cl8 1.778(16) .
C81 H106 0.9900 .
C81 H107 0.9900 .
N1 Zn1 2.125(4) .
N2 Zn1 2.117(4) .
N3 Zn1 2.119(4) .
N4 Zn1 2.127(4) .
Zn1 Cl1 2.2239(15) .
Zn2 Cl5 2.089(4) .
Zn2 Cl2 2.2051(16) .
Zn2 Cl4 2.228(2) .
Zn2 Cl3 2.260(2) .

loop_
_geom_torsion_atom_site_label_1
_geom_torsion_atom_site_label_2
_geom_torsion_atom_site_label_3
_geom_torsion_atom_site_label_4
_geom_torsion
N1 C1 C2 C3 2.7(6)
C20 C1 C2 C3 -172.5(5)
N1 C1 C2 C21 -174.2(5)
C20 C1 C2 C21 10.7(9)
C1 C2 C3 C4 1.6(6)
C21 C2 C3 C4 178.3(5)
C1 C2 C3 C27 -174.5(5)
C21 C2 C3 C27 2.1(10)
C2 C3 C4 C5 170.3(6)
C27 C3 C4 C5 -13.6(10)
C2 C3 C4 N1 -5.1(6)
C27 C3 C4 N1 171.0(5)
N1 C4 C5 C6 -6.7(8)
C3 C4 C5 C6 178.2(6)
N1 C4 C5 C55 167.6(5)
C3 C4 C5 C55 -7.4(10)
C4 C5 C6 N2 -48.5(8)
C55 C5 C6 N2 136.7(5)
C4 C5 C6 C7 127.5(6)
C55 C5 C6 C7 -47.4(8)
N2 C6 C7 C8 -0.7(6)
C5 C6 C7 C8 -177.0(5)
N2 C6 C7 C31 173.2(5)
C5 C6 C7 C31 -3.1(9)
C6 C7 C8 C9 -3.0(6)
C31 C7 C8 C9 -176.8(5)
C6 C7 C8 C35 166.3(5)
C31 C7 C8 C35 -7.4(9)
C7 C8 C9 C10 -172.6(6)
C35 C8 C9 C10 17.9(9)
C7 C8 C9 N2 5.6(6)
C35 C8 C9 N2 -163.9(5)
N2 C9 C10 C11 14.6(8)
C8 C9 C10 C11 -167.3(5)
N2 C9 C10 C61 -168.5(5)
C8 C9 C10 C61 9.6(9)
C9 C10 C11 N3 43.4(7)
C61 C10 C11 N3 -133.8(5)
C9 C10 C11 C12 -144.1(5)
C61 C10 C11 C12 38.8(7)
N3 C11 C12 C13 1.9(6)
C10 C11 C12 C13 -171.1(5)
N3 C11 C12 C51 -177.5(4)
C10 C11 C12 C51 9.6(8)
C11 C12 C13 C14 0.1(5)
C51 C12 C13 C14 179.5(5)
C11 C12 C13 C47 -177.0(5)
C51 C12 C13 C47 2.3(8)
C12 C13 C14 C15 170.9(5)
C47 C13 C14 C15 -11.9(9)
C12 C13 C14 N3 -2.0(5)
C47 C13 C14 N3 175.2(5)
N3 C14 C15 C16 -4.6(7)
C13 C14 C15 C16 -177.1(5)
N3 C14 C15 C67 176.7(4)
C13 C14 C15 C67 4.2(9)
C14 C15 C16 N4 -54.4(7)
C67 C15 C16 N4 124.4(5)
C14 C15 C16 C17 124.4(5)
C67 C15 C16 C17 -56.8(6)
N4 C16 C17 C18 -1.3(6)
C15 C16 C17 C18 179.8(5)
N4 C16 C17 C43 171.1(5)
C15 C16 C17 C43 -7.8(8)
C16 C17 C18 C19 -1.5(5)
C43 C17 C18 C19 -173.5(5)
C16 C17 C18 C39 166.2(5)
C43 C17 C18 C39 -5.8(9)
C17 C18 C19 C20 -177.1(5)
C39 C18 C19 C20 15.0(9)
C17 C18 C19 N4 3.6(6)
C39 C18 C19 N4 -164.2(5)
N4 C19 C20 C1 14.2(7)
C18 C19 C20 C1 -165.0(5)
N4 C19 C20 C73 -171.9(4)
C18 C19 C20 C73 9.0(9)
N1 C1 C20 C19 45.1(7)
C2 C1 C20 C19 -140.1(5)
N1 C1 C20 C73 -129.5(5)
C2 C1 C20 C73 45.4(7)
C3 C2 C21 C23 -86.7(10)
C1 C2 C21 C23 89.4(10)
C3 C2 C21 C22 -126.9(8)
C1 C2 C21 C22 49.1(9)
C2 C21 C22 C24 50.4(15)
C23 C21 C22 C24 -50.0(14)
C2 C21 C22 C26 -175.3(11)
C23 C21 C22 C26 84.3(16)
C2 C21 C23 C24 -46.2(19)
C22 C21 C23 C24 50.8(16)
C2 C21 C23 C25 175.9(14)
C22 C21 C23 C25 -87.0(19)
C26 C22 C24 C23 -84.9(17)
C21 C22 C24 C23 47.3(12)
C21 C23 C24 C22 -56.6(16)
C25 C23 C24 C22 78.1(19)
C2 C3 C27 C28 116.0(6)
C4 C3 C27 C28 -59.3(8)
C3 C27 C28 C30 -71.6(6)
C3 C27 C28 C29 163.8(5)
C8 C7 C31 C32 -92.0(7)
C6 C7 C31 C32 95.4(7)
C7 C31 C32 C34 61.5(7)
C7 C31 C32 C33 -173.4(5)
C7 C8 C35 C36 -109.5(6)
C9 C8 C35 C36 57.9(7)
C8 C35 C36 C37 68.4(7)
C8 C35 C36 C38 -169.3(5)
C17 C18 C39 C40 -107.8(6)
C19 C18 C39 C40 57.6(7)
C18 C39 C40 C42 -171.2(4)
C18 C39 C40 C41 64.3(6)
C18 C17 C43 C44 -92.2(7)
C16 C17 C43 C44 97.1(6)
C17 C43 C44 C45 -169.9(5)
C17 C43 C44 C46 69.0(6)
C12 C13 C47 C48 116.6(6)
C14 C13 C47 C48 -60.0(7)
C13 C47 C48 C49 -59.8(8)
C13 C47 C48 C50 174.3(5)
C13 C12 C51 C52 -122.5(6)
C11 C12 C51 C52 56.7(7)
C12 C51 C52 C53 66.7(8)
C12 C51 C52 C54 -170.1(5)
C4 C5 C55 C56 -56.9(8)
C6 C5 C55 C56 117.7(6)
C4 C5 C55 C60 125.2(6)
C6 C5 C55 C60 -60.3(7)
C60 C55 C56 C57 -1.5(8)
C5 C55 C56 C57 -179.4(5)
C55 C56 C57 C58 -0.4(9)
C56 C57 C58 C59 1.3(9)
C57 C58 C59 C60 -0.3(9)
C56 C55 C60 C59 2.4(8)
C5 C55 C60 C59 -179.6(5)
C58 C59 C60 C55 -1.6(9)
C9 C10 C61 C66 -130.1(6)
C11 C10 C61 C66 47.0(7)
C9 C10 C61 C62 54.1(8)
C11 C10 C61 C62 -128.8(6)
C66 C61 C62 C63 0.1(9)
C10 C61 C62 C63 175.8(5)
C61 C62 C63 C64 1.0(10)
C62 C63 C64 C65 -0.8(10)
C63 C64 C65 C66 -0.3(10)
C64 C65 C66 C61 1.4(9)
C62 C61 C66 C65 -1.3(8)
C10 C61 C66 C65 -177.1(5)
C14 C15 C67 C72 124.8(6)
C16 C15 C67 C72 -53.9(6)
C14 C15 C67 C68 -58.7(7)
C16 C15 C67 C68 122.6(5)
C72 C67 C68 C69 -2.7(8)
C15 C67 C68 C69 -179.2(5)
C67 C68 C69 C70 -0.4(9)
C68 C69 C70 C71 2.6(10)
C69 C70 C71 C72 -1.8(11)
C68 C67 C72 C71 3.5(9)
C15 C67 C72 C71 -179.9(6)
C70 C71 C72 C67 -1.3(10)
C19 C20 C73 C78 54.1(7)
C1 C20 C73 C78 -131.6(5)
C19 C20 C73 C74 -125.8(6)
C1 C20 C73 C74 48.5(6)
C78 C73 C74 C75 -2.3(8)
C20 C73 C74 C75 177.6(5)
C73 C74 C75 C76 2.1(8)
C74 C75 C76 C77 -0.5(9)
C75 C76 C77 C78 -1.0(9)
C74 C73 C78 C77 0.9(8)
C20 C73 C78 C77 -179.0(5)
C76 C77 C78 C73 0.7(9)
Cl6 C79 C80 Cl7 -32(2)
C2 C1 N1 C4 -5.8(6)
C20 C1 N1 C4 169.8(5)
C2 C1 N1 Zn1 117.7(4)
C20 C1 N1 Zn1 -66.7(6)
C5 C4 N1 C1 -169.6(5)
C3 C4 N1 C1 6.6(6)
C5 C4 N1 Zn1 63.2(6)
C3 C4 N1 Zn1 -120.6(4)
C7 C6 N2 C9 4.2(6)
C5 C6 N2 C9 -179.3(5)
C7 C6 N2 Zn1 -144.2(4)
C5 C6 N2 Zn1 32.3(7)
C10 C9 N2 C6 172.5(5)
C8 C9 N2 C6 -6.0(6)
C10 C9 N2 Zn1 -39.9(6)
C8 C9 N2 Zn1 141.7(4)
C12 C11 N3 C14 -3.1(5)
C10 C11 N3 C14 170.7(4)
C12 C11 N3 Zn1 120.9(4)
C10 C11 N3 Zn1 -65.3(5)
C15 C14 N3 C11 -171.3(4)
C13 C14 N3 C11 3.1(5)
C15 C14 N3 Zn1 61.6(5)
C13 C14 N3 Zn1 -124.0(3)
C15 C16 N4 C19 -177.5(4)
C17 C16 N4 C19 3.6(5)
C15 C16 N4 Zn1 37.4(6)
C17 C16 N4 Zn1 -141.6(3)
C20 C19 N4 C16 176.2(5)
C18 C19 N4 C16 -4.4(5)
C20 C19 N4 Zn1 -42.2(6)
C18 C19 N4 Zn1 137.1(4)
C6 N2 Zn1 N3 159.0(4)
C9 N2 Zn1 N3 16.0(4)
C6 N2 Zn1 N1 14.6(4)
C9 N2 Zn1 N1 -128.4(4)
C6 N2 Zn1 N4 83.8(5)
C9 N2 Zn1 N4 -59.2(5)
C6 N2 Zn1 Cl1 -91.8(4)
C9 N2 Zn1 Cl1 125.2(4)
C11 N3 Zn1 N2 32.3(4)
C14 N3 Zn1 N2 153.8(4)
C11 N3 Zn1 N1 105.7(4)
C14 N3 Zn1 N1 -132.8(3)
C11 N3 Zn1 N4 179.8(4)
C14 N3 Zn1 N4 -58.7(3)
C11 N3 Zn1 Cl1 -75.3(4)
C14 N3 Zn1 Cl1 46.2(4)
C1 N1 Zn1 N2 180.0(4)
C4 N1 Zn1 N2 -58.4(3)
C1 N1 Zn1 N3 105.5(4)
C4 N1 Zn1 N3 -132.9(3)
C1 N1 Zn1 N4 31.3(4)
C4 N1 Zn1 N4 152.9(3)
C1 N1 Zn1 Cl1 -73.5(4)
C4 N1 Zn1 Cl1 48.1(3)
C16 N4 Zn1 N2 88.0(5)
C19 N4 Zn1 N2 -50.3(5)
C16 N4 Zn1 N3 12.4(4)
C19 N4 Zn1 N3 -125.9(4)
C16 N4 Zn1 N1 156.7(4)
C19 N4 Zn1 N1 18.5(4)
C16 N4 Zn1 Cl1 -96.4(4)
C19 N4 Zn1 Cl1 125.4(4)
